data_9005501
loop_
_publ_author_name
'Voll, D.'
'Lengauer, C.'
'Beran, A.'
'Schneider, H.'

_publ_section_title
;
 Infrared band assignment and structural refinement of
 Al-Si, Al-Ge, and Ga-Ge mullites
 Sample: Al-Si single-crystal
;
_journal_name_full 'European Journal of Mineralogy'
_journal_page_first 591
_journal_page_last 604
_journal_paper_doi 10.1127/0935-1221/2001/0013-0591
_journal_volume 13
_journal_year 2001
_chemical_formula_sum 'Al2.41 O4.793 Si0.59'
_chemical_name_mineral Mullite
_space_group_IT_number 55
_symmetry_space_group_name_Hall '-P 2 2ab'
_symmetry_space_group_name_H-M 'P b a m'
_cell_angle_alpha 90
_cell_angle_beta 90
_cell_angle_gamma 90
_cell_formula_units_Z 2
_cell_length_a 7.5817
_cell_length_b 7.6813
_cell_length_c 2.8865
_cell_volume 168.102
_database_code_amcsd 0006888
_exptl_crystal_density_diffrn 3.127
_cod_original_formula_sum 'Al2.41 Si.59 O4.793'
_cod_database_code 9005501

loop_
_space_group_symop_operation_xyz
x,y,z
1/2+x,1/2-y,z
1/2-x,1/2+y,-z
1/2-x,1/2+y,z
1/2+x,1/2-y,-z
x,y,-z
-x,-y,z
-x,-y,-z

loop_
_atom_site_label
_atom_site_fract_x
_atom_site_fract_y
_atom_site_fract_z
_atom_site_occupancy
_atom_site_U_iso_or_equiv
_atom_site_type_symbol
_atom_site_attached_hydrogens
AlM 0.00000 0.00000 0.00000 1.00000 0.00659 Al 0
AlT 0.14901 0.33994 0.50000 0.50000 0.00722 Al 0
SiT 0.14901 0.33994 0.50000 0.29500 0.00722 Si 0
AlT* 0.26220 0.20550 0.50000 0.20500 0.00671 Al 0
Od 0.12770 0.21810 0.00000 1.00000 0.01406 O 0
Oab 0.35870 0.42240 0.50000 1.00000 0.01305 O 0
Oc 0.50000 0.00000 0.50000 0.38300 0.02280 O 0
Oc* 0.45100 0.04900 0.50000 0.20500 0.01013 O 0

loop_
_cod_changelog_entry_id
_cod_changelog_entry_author
_cod_changelog_entry_date
_cod_changelog_entry_text
1
;cod-tools version 3.8.0
Id: cif_guess_AMCSD_atom_types 9581 2023-05-17 12:35:41Z saulius
;
2023-05-18T11:39:22+03:00
;Derived atom types and hydrogen counts
from atom names that follow the AMCSD naming convention
(Wat == water, O-H == hydroxyl).
;

loop_
_cod_related_entry_id
_cod_related_entry_database
_cod_related_entry_code
1 AMCSD 0006888
